data_2005690
loop_
_publ_author_name
'Abrahams, B. F.'
'Hoskins, B. F.'
'Robson, R.'

_publ_section_title
;
 <i>mer</i>-Triaqua(chloranilato-<i>O</i>,<i>O</i>')chloroiron(III)
 Pentahydrate
;
_journal_issue 11
_journal_name_full 'Acta Crystallographica Section C'
_journal_page_first 2766
_journal_page_last 2768
_journal_paper_doi 10.1107/S010827019600577X
_journal_volume 52
_journal_year 1996
_chemical_formula_iupac '[Fe Cl (C6 Cl2 O4) (H2 O1)3], 5H2 O1'
_chemical_formula_sum 'C6 H16 Cl3 Fe O12'
_chemical_formula_weight 442.39
_chemical_name_systematic
;
mer-triaquaO,O'chloranilatoiron(III)
;
_space_group_IT_number 14
_symmetry_cell_setting monoclinic
_symmetry_space_group_name_Hall '-P 2yn'
_symmetry_space_group_name_H-M 'P 1 21/n 1'
_audit_creation_method SHELXL
_cell_angle_alpha 90.00
_cell_angle_beta 110.93(5)
_cell_angle_gamma 90.00
_cell_formula_units_Z 4
_cell_length_a 14.880(5)
_cell_length_b 7.044(4)
_cell_length_c 16.836(8)
_cell_measurement_reflns_used 25
_cell_measurement_temperature 293(2)
_cell_measurement_theta_max 16.2
_cell_measurement_theta_min 6.2
_cell_volume 1648.2(14)
_computing_molecular_graphics 'ORTEPII (Johnson, 1976)'
_computing_publication_material SHELXL93
_computing_structure_refinement 'SHELXL93 (Sheldrick, 1993)'
_computing_structure_solution 'SHELXS86 (Sheldrick, 1990)'
_diffrn_ambient_temperature 293(2)
_diffrn_measurement_device 'Enraf-Nonius CAD-4F'
_diffrn_measurement_method \w/2\q
_diffrn_radiation_monochromator graphite
_diffrn_radiation_source 'fine-focus sealed tube'
_diffrn_radiation_type MoK\a
_diffrn_radiation_wavelength 0.71069
_diffrn_reflns_av_R_equivalents 0.0239
_diffrn_reflns_av_sigmaI/netI 0.0434
_diffrn_reflns_limit_h_max 17
_diffrn_reflns_limit_h_min -1
_diffrn_reflns_limit_k_max 8
_diffrn_reflns_limit_k_min -1
_diffrn_reflns_limit_l_max 19
_diffrn_reflns_limit_l_min -19
_diffrn_reflns_number 3833
_diffrn_reflns_theta_max 24.97
_diffrn_reflns_theta_min 1.57
_diffrn_standards_decay_% 1
_diffrn_standards_interval_time 120
_diffrn_standards_number 3
_exptl_absorpt_coefficient_mu 1.454
_exptl_absorpt_correction_T_max 0.9490
_exptl_absorpt_correction_T_min 0.8008
_exptl_absorpt_correction_type 'analytical, indexed crystal faces'
_exptl_crystal_colour 'dark red'
_exptl_crystal_density_diffrn 1.783
_exptl_crystal_density_meas 1.77(2)
_exptl_crystal_density_method 'flotation in chloroform/1,2-dibromoethane'
_exptl_crystal_description 'flat needle'
_exptl_crystal_F_000 900
_exptl_crystal_size_max 0.47
_exptl_crystal_size_mid 0.14
_exptl_crystal_size_min 0.04
_refine_diff_density_max 0.308
_refine_diff_density_min -0.269
_refine_ls_extinction_method none
_refine_ls_goodness_of_fit_all 1.027
_refine_ls_goodness_of_fit_obs 1.071
_refine_ls_hydrogen_treatment refall
_refine_ls_matrix_type full
_refine_ls_number_parameters 264
_refine_ls_number_reflns 2901
_refine_ls_number_restraints 16
_refine_ls_restrained_S_all 1.024
_refine_ls_restrained_S_obs 1.067
_refine_ls_R_factor_all 0.0560
_refine_ls_R_factor_obs 0.0345
_refine_ls_shift/esd_max 0.000
_refine_ls_shift/esd_mean 0.000
_refine_ls_structure_factor_coef Fsqd
_refine_ls_weighting_scheme
;
calc w = 1/[\s^2^(F~o~^2^) + (0.0309P)^2^]
where P = (F~o~^2^ + 2F~c~^2^)/3
;
_refine_ls_wR_factor_all 0.0740
_refine_ls_wR_factor_obs 0.0663
_reflns_number_observed 2207
_reflns_number_total 2901
_reflns_observed_criterion >2\s(I)
_cod_data_source_file ta1074.cif
_cod_data_source_block fecan
_cod_depositor_comments
;
The following automatic conversions were performed:

'_geom_bond_publ_flag' value 'Y' changed to 'y' according to
/home/saulius/struct/CIF-dictionaries/cif_core.dic dictionary named
'cif_core.dic' version 2.4.1 from 2010-06-29 (18
times).

'_geom_angle_publ_flag' value 'Y' changed to 'y' according
to /home/saulius/struct/CIF-dictionaries/cif_core.dic dictionary
named 'cif_core.dic' version 2.4.1 from 2010-06-29 (35 times).

Automatic conversion script
Id: cif_fix_values 1715 2011-07-08 13:25:40Z adriana 
;
_cod_original_cell_volume 1648.2(13)
_cod_original_sg_symbol_H-M 'P 21/n'
_cod_database_code 2005690

loop_
_symmetry_equiv_pos_as_xyz
'x, y, z'
'x+1/2, -y+1/2, z+1/2'
'-x, -y, -z'
'-x-1/2, y-1/2, -z-1/2'

loop_
_atom_site_aniso_label
_atom_site_aniso_U_11
_atom_site_aniso_U_22
_atom_site_aniso_U_33
_atom_site_aniso_U_12
_atom_site_aniso_U_13
_atom_site_aniso_U_23
Fe 0.0245(2) 0.0285(3) 0.0203(2) -0.0008(2) 0.0074(2) 0.0000(2)
Cl1 0.0252(4) 0.0379(5) 0.0309(4) -0.0052(4) 0.0117(3) 0.0012(4)
Cl2 0.0262(4) 0.0537(6) 0.0336(4) -0.0103(4) 0.0114(4) -0.0011(4)
Cl3 0.0473(5) 0.0420(5) 0.0379(5) -0.0015(5) 0.0261(4) 0.0001(4)
O1 0.0216(11) 0.0357(14) 0.0215(10) -0.0042(11) 0.0061(9) -0.0040(10)
O2 0.0297(12) 0.042(2) 0.0201(11) -0.0122(11) 0.0105(9) -0.0034(10)
O3 0.0355(13) 0.047(2) 0.0194(11) -0.0074(12) 0.0114(10) 0.0028(11)
O4 0.0261(12) 0.047(2) 0.0226(11) -0.0049(11) 0.0031(10) 0.0024(11)
O5 0.044(2) 0.0329(15) 0.0278(13) 0.0126(13) 0.0149(12) 0.0054(13)
O6 0.0234(13) 0.033(2) 0.0319(13) 0.0004(13) -0.0007(11) 0.0001(12)
O7 0.0222(13) 0.041(2) 0.0404(14) 0.0055(13) 0.0111(12) 0.0156(13)
C1 0.022(2) 0.020(2) 0.025(2) 0.0004(14) 0.0057(13) 0.0033(14)
C2 0.026(2) 0.021(2) 0.025(2) -0.0003(14) 0.0096(13) 0.0010(13)
C3 0.022(2) 0.025(2) 0.025(2) -0.0008(15) 0.0077(13) 0.0023(14)
C4 0.022(2) 0.022(2) 0.023(2) 0.004(2) 0.0038(13) 0.0027(14)
C5 0.025(2) 0.017(2) 0.026(2) 0.0005(14) 0.0083(14) 0.0033(14)
C6 0.021(2) 0.025(2) 0.024(2) -0.0024(14) 0.0088(13) -0.0001(14)
O8 0.0355(15) 0.044(2) 0.0233(13) 0.0037(14) 0.0086(11) 0.0017(12)
O9 0.0283(13) 0.056(2) 0.038(2) -0.0061(14) 0.0102(13) 0.0049(14)
O10 0.050(2) 0.046(2) 0.0369(15) -0.002(2) 0.0165(14) -0.0020(14)
O11 0.053(2) 0.044(2) 0.041(2) 0.009(2) 0.0208(14) 0.0053(15)
O12 0.072(2) 0.042(2) 0.044(2) 0.001(2) 0.014(2) 0.001(2)

loop_
_atom_site_label
_atom_site_occupancy
_atom_site_fract_x
_atom_site_fract_y
_atom_site_fract_z
_atom_site_U_iso_or_equiv
_atom_site_thermal_displace_type
_atom_site_calc_flag
_atom_site_refinement_flags
_atom_site_type_symbol
Fe 1 0.47044(3) 0.15006(7) 0.22442(3) 0.02459(14) Uani d . Fe
Cl1 1 0.35393(5) 0.14030(13) 0.47288(5) 0.0309(2) Uani d . Cl
Cl2 1 0.74748(6) 0.44015(15) 0.45119(5) 0.0376(2) Uani d . Cl
Cl3 1 0.54999(6) 0.15857(14) 0.13292(5) 0.0394(2) Uani d . Cl
O1 1 0.41106(14) 0.1828(3) 0.31871(12) 0.0267(5) Uani d . O
O2 1 0.56726(15) 0.3169(3) 0.30933(12) 0.0301(6) Uani d . O
O3 1 0.5313(2) 0.2749(4) 0.61509(12) 0.0337(6) Uani d . O
O4 1 0.69270(15) 0.3984(4) 0.60539(12) 0.0333(6) Uani d . O
O5 1 0.3804(2) 0.3563(4) 0.1623(2) 0.0345(6) Uani d D O
O6 1 0.3681(2) -0.0419(4) 0.1663(2) 0.0323(6) Uani d D O
O7 1 0.5437(2) -0.0763(4) 0.2902(2) 0.0347(6) Uani d D O
C1 1 0.4726(2) 0.2362(5) 0.3903(2) 0.0227(7) Uani d . C
C2 1 0.5655(2) 0.3115(4) 0.3850(2) 0.0239(7) Uani d . C
C3 1 0.6396(2) 0.3649(5) 0.4571(2) 0.0245(7) Uani d . C
C4 1 0.6297(2) 0.3537(5) 0.5371(2) 0.0235(7) Uani d . C
C5 1 0.5347(2) 0.2818(4) 0.5434(2) 0.0225(7) Uani d . C
C6 1 0.4602(2) 0.2275(5) 0.4672(2) 0.0231(7) Uani d . C
O8 1 0.6952(2) 0.3583(4) 0.77274(15) 0.0349(6) Uani d D O
O9 1 0.7308(2) -0.1001(4) 0.3473(2) 0.0415(7) Uani d D O
O10 1 0.8742(2) -0.0032(5) 0.5152(2) 0.0439(7) Uani d D O
O11 1 0.8282(2) 0.0721(5) 0.2587(2) 0.0447(7) Uani d D O
O12 1 0.9560(3) 0.2089(5) 0.4144(2) 0.0544(8) Uani d D O
H51 1 0.3808(26) 0.3929(53) 0.1186(16) 0.045(12) Uiso d D H
H52 1 0.3534(26) 0.4313(47) 0.1802(23) 0.049(14) Uiso d D H
H61 1 0.3569(31) -0.1342(43) 0.1885(25) 0.060(15) Uiso d D H
H62 1 0.3180(20) -0.0028(61) 0.1358(22) 0.063(15) Uiso d D H
H71 1 0.6013(15) -0.0777(53) 0.3059(21) 0.035(11) Uiso d D H
H72 1 0.5267(30) -0.1319(57) 0.3229(22) 0.065(16) Uiso d D H
H81 1 0.6823(30) 0.3542(66) 0.7233(14) 0.066(15) Uiso d D H
H82 1 0.7517(15) 0.3533(64) 0.7891(24) 0.058(15) Uiso d D H
H91 1 0.7612(24) -0.0541(54) 0.3218(21) 0.045(13) Uiso d D H
H92 1 0.7641(29) -0.0955(69) 0.3966(15) 0.078(17) Uiso d D H
H101 1 0.8968(28) 0.0734(48) 0.4933(24) 0.053(15) Uiso d D H
H102 1 0.9158(27) -0.0817(54) 0.5309(28) 0.075(19) Uiso d D H
H111 1 0.8013(31) 0.1516(52) 0.2248(23) 0.072(17) Uiso d D H
H112 1 0.8520(39) 0.0038(75) 0.2346(33) 0.124(26) Uiso d D H
H121 1 0.9624(39) 0.3224(32) 0.4152(32) 0.090(20) Uiso d D H
H122 1 0.9259(30) 0.1726(64) 0.3681(17) 0.074(17) Uiso d D H

loop_
_atom_type_symbol
_atom_type_description
_atom_type_scat_dispersion_real
_atom_type_scat_dispersion_imag
_atom_type_scat_source
C C 0.0033 0.0016 'International Tables Vol C Tables 4.2.6.8 and 6.1.1.4'
H H 0.0000 0.0000 'International Tables Vol C Tables 4.2.6.8 and 6.1.1.4'
O O 0.0106 0.0060 'International Tables Vol C Tables 4.2.6.8 and 6.1.1.4'
Cl Cl 0.1484 0.1585 'International Tables Vol C Tables 4.2.6.8 and 6.1.1.4'
Fe Fe 0.3463 0.8444 'International Tables Vol C Tables 4.2.6.8 and 6.1.1.4'

loop_
_geom_angle_atom_site_label_1
_geom_angle_atom_site_label_2
_geom_angle_atom_site_label_3
_geom_angle
_geom_angle_publ_flag
O5 Fe O2 97.08(11) y
O5 Fe O6 89.11(12) y
O2 Fe O6 165.20(10) y
O5 Fe O7 171.15(11) y
O2 Fe O7 87.84(11) y
O6 Fe O7 84.44(12) y
O5 Fe O1 86.03(10) y
O2 Fe O1 77.57(9) y
O6 Fe O1 89.51(10) y
O7 Fe O1 87.85(10) y
O5 Fe Cl3 92.34(8) y
O2 Fe Cl3 93.02(7) y
O6 Fe Cl3 100.18(8) y
O7 Fe Cl3 94.76(8) y
O1 Fe Cl3 170.15(7) y
C1 O1 Fe 113.1(2) y
C2 O2 Fe 115.2(2) y
O1 C1 C6 125.6(3) y
O1 C1 C2 114.2(3) y
C6 C1 C2 120.3(3) y
O2 C2 C3 125.2(3) y
O2 C2 C1 114.3(3) y
C3 C2 C1 120.5(3) y
C2 C3 C4 120.4(3) y
C2 C3 Cl2 120.3(2) y
C4 C3 Cl2 119.3(2) y
O4 C4 C3 124.9(3) y
O4 C4 C5 115.4(3) y
C3 C4 C5 119.8(3) y
O3 C5 C6 125.9(3) y
O3 C5 C4 116.2(3) y
C6 C5 C4 117.9(3) y
C1 C6 C5 121.1(3) y
C1 C6 Cl1 120.1(2) y
C5 C6 Cl1 118.8(2) y

loop_
_geom_bond_atom_site_label_1
_geom_bond_atom_site_label_2
_geom_bond_distance
_geom_bond_publ_flag
Fe O5 2.000(3) y
Fe O2 2.007(2) y
Fe O6 2.010(3) y
Fe O7 2.024(3) y
Fe O1 2.087(2) y
Fe Cl3 2.2540(13) y
Cl1 C6 1.731(3) y
Cl2 C3 1.727(3) y
O1 C1 1.282(3) y
O2 C2 1.284(3) y
O3 C5 1.227(3) y
O4 C4 1.237(3) y
C1 C6 1.373(4) y
C1 C2 1.513(4) y
C2 C3 1.369(4) y
C3 C4 1.407(4) y
C4 C5 1.541(4) y
C5 C6 1.415(4) y
